data_4119160
loop_
_publ_author_name
'Viktor Bagutski'
'Alessandro Del Grosso'
'Josue Ayuso Carrillo'
'Ian A. Cade'
'Matthew D. Helm'
'James R. Lawson'
'Paul J. Singleton'
'Sophia A. Solomon'
'Tommaso Marcelli'
'Michael J. Ingleson'

_publ_section_title
;
 Mechanistic Studies into Amine-Mediated Electrophilic Arene Borylation
 and Its Application in MIDA Boronate Synthesis
;
_journal_name_full 'Journal of the American Chemical Society'
_journal_page_first 474
_journal_page_last 487
_journal_paper_doi 10.1021/ja3100963
_journal_volume 135
_journal_year 2013
_chemical_formula_moiety 'C24 H58 Al2 Cl6 N2 O4'
_chemical_formula_sum 'C24 H58 Al2 Cl6 N2 O4'
_chemical_formula_weight 705.38
_chemical_name_systematic
; 
 ? 
;
_space_group_IT_number 14
_symmetry_cell_setting monoclinic
_symmetry_space_group_name_Hall '-P 2ybc'
_symmetry_space_group_name_H-M 'P 1 21/c 1'
_atom_sites_solution_hydrogens geom
_atom_sites_solution_primary direct
_atom_sites_solution_secondary difmap
_audit_creation_method SHELXL-97
_cell_angle_alpha 90.00
_cell_angle_beta 104.612(4)
_cell_angle_gamma 90.00
_cell_formula_units_Z 2
_cell_length_a 11.8521(4)
_cell_length_b 11.4984(4)
_cell_length_c 13.7899(5)
_cell_measurement_temperature 100(2)
_cell_measurement_theta_max 28.48
_cell_measurement_theta_min 3.05
_cell_volume 1818.51(11)
_computing_cell_refinement
;
CrysAlis RED, Oxford Diffraction Ltd.,
Version 1.171.33.52 (release 06-11-2009 CrysAlis171 .NET)
(compiled Nov  6 2009,16:24:50)
;
_computing_data_collection
;
CrysAlis CCD, Oxford Diffraction Ltd.,
Version 1.171.33.52 (release 06-11-2009 CrysAlis171 .NET)
(compiled Nov  6 2009,16:24:50)
;
_computing_data_reduction
;
CrysAlis RED, Oxford Diffraction Ltd.,
Version 1.171.33.52 (release 06-11-2009 CrysAlis171 .NET)
(compiled Nov  6 2009,16:24:50)
;
_computing_molecular_graphics 'SHELXL-97 (Sheldrick, 1997)'
_computing_publication_material 'SHELXL-97 (Sheldrick, 1997)'
_computing_structure_refinement 'SHELXL-97 (Sheldrick, 1997)'
_computing_structure_solution 'SHELXS-97 (Sheldrick, 1990)'
_diffrn_ambient_temperature 100(2)
_diffrn_detector_area_resol_mean 8.3367
_diffrn_measured_fraction_theta_full 0.997
_diffrn_measured_fraction_theta_max 0.997
_diffrn_measurement_device_type 'Oxford Diffraction XCalibur 2'
_diffrn_measurement_method 'phi and omega'
_diffrn_radiation_monochromator graphite
_diffrn_radiation_source 'fine-focus sealed tube'
_diffrn_radiation_type MoK\a
_diffrn_radiation_wavelength 0.71073
_diffrn_reflns_av_R_equivalents 0.0447
_diffrn_reflns_av_sigmaI/netI 0.0560
_diffrn_reflns_limit_h_max 13
_diffrn_reflns_limit_h_min -14
_diffrn_reflns_limit_k_max 13
_diffrn_reflns_limit_k_min -10
_diffrn_reflns_limit_l_max 16
_diffrn_reflns_limit_l_min -16
_diffrn_reflns_number 10738
_diffrn_reflns_theta_full 25.03
_diffrn_reflns_theta_max 25.03
_diffrn_reflns_theta_min 3.86
_exptl_absorpt_coefficient_mu 0.551
_exptl_absorpt_correction_T_max 0.9470
_exptl_absorpt_correction_T_min 0.7335
_exptl_absorpt_correction_type multi-scan
_exptl_absorpt_process_details
;
CrysAlisPro, Oxford Diffraction Ltd.,
Version 1.171.33.52 (release 06-11-2009 CrysAlis171 .NET)
(compiled Nov  6 2009,16:24:50)
empirical absorption correction using spherical harmonics,
 implemented in SCALE3 ABSPACK scaling algorithm.
;
_exptl_crystal_colour colourless
_exptl_crystal_density_diffrn 1.288
_exptl_crystal_description needle
_exptl_crystal_F_000 752
_exptl_crystal_size_max 0.60
_exptl_crystal_size_mid 0.20
_exptl_crystal_size_min 0.10
_refine_diff_density_max 0.356
_refine_diff_density_min -0.215
_refine_diff_density_rms 0.059
_refine_ls_extinction_method none
_refine_ls_goodness_of_fit_ref 0.901
_refine_ls_hydrogen_treatment mixed
_refine_ls_matrix_type full
_refine_ls_number_parameters 187
_refine_ls_number_reflns 3206
_refine_ls_number_restraints 0
_refine_ls_restrained_S_all 0.901
_refine_ls_R_factor_all 0.0495
_refine_ls_R_factor_gt 0.0320
_refine_ls_shift/su_max 0.001
_refine_ls_shift/su_mean 0.000
_refine_ls_structure_factor_coef Fsqd
_refine_ls_weighting_details 'calc w=1/[\s^2^(Fo^2^)+(0.0341P)^2^+0.0000P] where P=(Fo^2^+2Fc^2^)/3'
_refine_ls_weighting_scheme calc
_refine_ls_wR_factor_gt 0.0681
_refine_ls_wR_factor_ref 0.0705
_reflns_number_gt 2327
_reflns_number_total 3206
_reflns_threshold_expression >2sigma(I)
_cod_data_source_file ja3100963_si_002_1.cif
_cod_data_source_block omji71
_cod_database_code 4119160

loop_
_symmetry_equiv_pos_as_xyz
'x, y, z'
'-x, y+1/2, -z+1/2'
'-x, -y, -z'
'x, -y-1/2, z-1/2'

loop_
_atom_site_label
_atom_site_type_symbol
_atom_site_fract_x
_atom_site_fract_y
_atom_site_fract_z
_atom_site_U_iso_or_equiv
_atom_site_adp_type
_atom_site_occupancy
_atom_site_symmetry_multiplicity
_atom_site_calc_flag
_atom_site_refinement_flags
Cl2 Cl 0.74281(4) 0.42345(5) 0.98418(3) 0.02082(12) Uani 1 1 d .
Cl1 Cl 0.69046(4) 0.65153(4) 1.14703(4) 0.02126(13) Uani 1 1 d .
Al1 Al 0.62105(5) 0.49847(5) 1.05926(4) 0.01502(14) Uani 1 1 d .
O1 O 0.48106(10) 0.42459(11) 1.04788(9) 0.0150(3) Uani 1 1 d .
O2 O 0.66409(12) 0.39736(12) 1.17326(10) 0.0181(3) Uani 1 1 d .
N1 N 0.06183(15) 0.60383(16) 0.32040(12) 0.0195(4) Uani 1 1 d .
C6 C 0.35550(17) 0.3041(2) 1.12239(15) 0.0248(5) Uani 1 1 d .
H6A H 0.3294 0.3749 1.1498 0.037 Uiso 1 1 calc R
H6B H 0.3556 0.2390 1.1683 0.037 Uiso 1 1 calc R
H6C H 0.3024 0.2866 1.0571 0.037 Uiso 1 1 calc R
C3 C 0.52499(18) 0.44553(18) 1.26931(15) 0.0233(5) Uani 1 1 d .
H3A H 0.5916 0.4770 1.3198 0.035 Uiso 1 1 calc R
H3B H 0.4685 0.4123 1.3026 0.035 Uiso 1 1 calc R
H3C H 0.4878 0.5080 1.2241 0.035 Uiso 1 1 calc R
C2 C 0.60815(17) 0.24720(18) 1.27590(15) 0.0229(5) Uani 1 1 d .
H2A H 0.6414 0.1893 1.2389 0.034 Uiso 1 1 calc R
H2B H 0.5420 0.2130 1.2964 0.034 Uiso 1 1 calc R
H2C H 0.6677 0.2718 1.3355 0.034 Uiso 1 1 calc R
C4 C 0.47741(17) 0.32222(17) 1.10983(14) 0.0183(5) Uani 1 1 d .
C5 C 0.51425(18) 0.21799(18) 1.05631(15) 0.0238(5) Uani 1 1 d .
H5A H 0.4615 0.2104 0.9893 0.036 Uiso 1 1 calc R
H5B H 0.5107 0.1471 1.0949 0.036 Uiso 1 1 calc R
H5C H 0.5941 0.2296 1.0504 0.036 Uiso 1 1 calc R
C1 C 0.56700(16) 0.35133(18) 1.20945(14) 0.0181(4) Uani 1 1 d .
C11 C 0.09860(17) 0.5920(2) 0.22387(14) 0.0249(5) Uani 1 1 d .
H11A H 0.1417 0.6628 0.2138 0.030 Uiso 1 1 calc R
H11B H 0.1524 0.5251 0.2296 0.030 Uiso 1 1 calc R
C12 C -0.00207(18) 0.5746(2) 0.13408(15) 0.0305(5) Uani 1 1 d .
H12A H -0.0501 0.5096 0.1465 0.046 Uiso 1 1 calc R
H12B H 0.0275 0.5574 0.0754 0.046 Uiso 1 1 calc R
H12C H -0.0494 0.6456 0.1218 0.046 Uiso 1 1 calc R
C9 C 0.16211(18) 0.5870(2) 0.41010(15) 0.0306(5) Uani 1 1 d .
H9A H 0.1355 0.6036 0.4712 0.037 Uiso 1 1 calc R
H9B H 0.2238 0.6440 0.4072 0.037 Uiso 1 1 calc R
C8 C -0.0579(2) 0.7267(2) 0.40721(16) 0.0335(6) Uani 1 1 d .
H8A H -0.1166 0.6651 0.3992 0.050 Uiso 1 1 calc R
H8B H -0.0959 0.8027 0.4047 0.050 Uiso 1 1 calc R
H8C H -0.0007 0.7176 0.4719 0.050 Uiso 1 1 calc R
C7 C 0.0027(2) 0.71867(19) 0.32433(16) 0.0294(5) Uani 1 1 d .
H7A H 0.0616 0.7814 0.3329 0.035 Uiso 1 1 calc R
H7B H -0.0551 0.7317 0.2596 0.035 Uiso 1 1 calc R
C10 C 0.2134(2) 0.4669(2) 0.41833(18) 0.0446(7) Uani 1 1 d .
H10A H 0.1512 0.4093 0.4125 0.067 Uiso 1 1 calc R
H10B H 0.2700 0.4582 0.4834 0.067 Uiso 1 1 calc R
H10C H 0.2526 0.4548 0.3645 0.067 Uiso 1 1 calc R
Cl3 Cl 0.87995(4) 0.41234(5) 1.33709(3) 0.02171(13) Uani 1 1 d .
H13 H 0.724(2) 0.406(2) 1.2199(18) 0.045(8) Uiso 1 1 d .
H14 H 0.0160(18) 0.5530(19) 0.3254(15) 0.020(6) Uiso 1 1 d .

loop_
_atom_site_aniso_label
_atom_site_aniso_U_11
_atom_site_aniso_U_22
_atom_site_aniso_U_33
_atom_site_aniso_U_23
_atom_site_aniso_U_13
_atom_site_aniso_U_12
Cl2 0.0174(2) 0.0257(3) 0.0194(3) -0.0031(2) 0.0048(2) 0.0015(2)
Cl1 0.0229(3) 0.0196(3) 0.0198(3) -0.0026(2) 0.0028(2) -0.0025(2)
Al1 0.0133(3) 0.0165(3) 0.0143(3) 0.0010(3) 0.0018(2) 0.0001(3)
O1 0.0131(6) 0.0162(7) 0.0149(7) 0.0046(6) 0.0018(5) -0.0005(6)
O2 0.0145(7) 0.0205(8) 0.0163(8) 0.0040(6) -0.0014(6) -0.0037(6)
N1 0.0177(9) 0.0219(10) 0.0196(10) -0.0003(8) 0.0057(8) -0.0042(8)
C6 0.0211(11) 0.0293(13) 0.0227(12) 0.0093(9) 0.0031(9) -0.0068(10)
C3 0.0258(11) 0.0245(12) 0.0194(11) 0.0013(9) 0.0057(9) 0.0016(10)
C2 0.0214(11) 0.0239(12) 0.0228(11) 0.0070(9) 0.0044(9) -0.0015(10)
C4 0.0197(10) 0.0157(11) 0.0181(11) 0.0056(8) 0.0025(9) -0.0021(9)
C5 0.0253(11) 0.0175(11) 0.0256(12) 0.0012(9) 0.0009(9) -0.0022(10)
C1 0.0150(10) 0.0191(11) 0.0199(11) 0.0048(9) 0.0039(8) -0.0020(9)
C11 0.0239(11) 0.0311(13) 0.0221(11) -0.0028(10) 0.0104(9) -0.0010(10)
C12 0.0284(12) 0.0445(15) 0.0189(12) -0.0012(11) 0.0068(10) -0.0043(12)
C9 0.0222(11) 0.0444(16) 0.0214(12) -0.0005(11) -0.0017(9) -0.0018(11)
C8 0.0341(13) 0.0328(14) 0.0369(14) -0.0018(11) 0.0148(11) 0.0084(12)
C7 0.0357(13) 0.0221(13) 0.0321(13) 0.0000(10) 0.0115(11) -0.0012(11)
C10 0.0368(14) 0.0564(18) 0.0377(15) 0.0074(13) 0.0042(12) 0.0217(13)
Cl3 0.0205(3) 0.0238(3) 0.0179(3) 0.0019(2) -0.0005(2) -0.0044(2)

loop_
_atom_type_symbol
_atom_type_description
_atom_type_scat_dispersion_real
_atom_type_scat_dispersion_imag
_atom_type_scat_source
C C 0.0033 0.0016 'International Tables Vol C Tables 4.2.6.8 and 6.1.1.4'
H H 0.0000 0.0000 'International Tables Vol C Tables 4.2.6.8 and 6.1.1.4'
N N 0.0061 0.0033 'International Tables Vol C Tables 4.2.6.8 and 6.1.1.4'
Al Al 0.0645 0.0514 'International Tables Vol C Tables 4.2.6.8 and 6.1.1.4'
Cl Cl 0.1484 0.1585 'International Tables Vol C Tables 4.2.6.8 and 6.1.1.4'
O O 0.0106 0.0060 'International Tables Vol C Tables 4.2.6.8 and 6.1.1.4'

loop_
_geom_angle_atom_site_label_1
_geom_angle_atom_site_label_2
_geom_angle_atom_site_label_3
_geom_angle
_geom_angle_site_symmetry_1
_geom_angle_site_symmetry_3
O1 Al1 O1 76.20(6) . 3_667
O1 Al1 O2 80.63(6) . .
O1 Al1 O2 156.29(6) 3_667 .
O1 Al1 Cl2 118.28(5) . .
O1 Al1 Cl2 100.79(5) 3_667 .
O2 Al1 Cl2 94.54(5) . .
O1 Al1 Cl1 128.94(5) . .
O1 Al1 Cl1 97.74(5) 3_667 .
O2 Al1 Cl1 92.82(5) . .
Cl2 Al1 Cl1 112.68(3) . .
O1 Al1 Al1 38.63(4) . 3_667
O1 Al1 Al1 37.58(4) 3_667 3_667
O2 Al1 Al1 119.10(5) . 3_667
Cl2 Al1 Al1 114.70(3) . 3_667
Cl1 Al1 Al1 118.77(4) . 3_667
C4 O1 Al1 118.84(11) . .
C4 O1 Al1 136.96(11) . 3_667
Al1 O1 Al1 103.80(6) . 3_667
C1 O2 Al1 115.41(11) . .
C1 O2 H13 111.8(16) . .
Al1 O2 H13 123.9(17) . .
C9 N1 C7 111.36(17) . .
C9 N1 C11 111.84(16) . .
C7 N1 C11 110.65(16) . .
C9 N1 H14 104.2(14) . .
C7 N1 H14 107.5(15) . .
C11 N1 H14 111.0(14) . .
C4 C6 H6A 109.5 . .
C4 C6 H6B 109.5 . .
H6A C6 H6B 109.5 . .
C4 C6 H6C 109.5 . .
H6A C6 H6C 109.5 . .
H6B C6 H6C 109.5 . .
C1 C3 H3A 109.5 . .
C1 C3 H3B 109.5 . .
H3A C3 H3B 109.5 . .
C1 C3 H3C 109.5 . .
H3A C3 H3C 109.5 . .
H3B C3 H3C 109.5 . .
C1 C2 H2A 109.5 . .
C1 C2 H2B 109.5 . .
H2A C2 H2B 109.5 . .
C1 C2 H2C 109.5 . .
H2A C2 H2C 109.5 . .
H2B C2 H2C 109.5 . .
O1 C4 C6 110.37(15) . .
O1 C4 C5 107.17(15) . .
C6 C4 C5 110.18(17) . .
O1 C4 C1 103.30(14) . .
C6 C4 C1 112.95(16) . .
C5 C4 C1 112.53(16) . .
C4 C5 H5A 109.5 . .
C4 C5 H5B 109.5 . .
H5A C5 H5B 109.5 . .
C4 C5 H5C 109.5 . .
H5A C5 H5C 109.5 . .
H5B C5 H5C 109.5 . .
O2 C1 C2 109.38(15) . .
O2 C1 C3 108.72(16) . .
C2 C1 C3 109.57(16) . .
O2 C1 C4 101.43(14) . .
C2 C1 C4 114.29(17) . .
C3 C1 C4 113.03(16) . .
C12 C11 N1 113.20(16) . .
C12 C11 H11A 108.9 . .
N1 C11 H11A 108.9 . .
C12 C11 H11B 108.9 . .
N1 C11 H11B 108.9 . .
H11A C11 H11B 107.8 . .
C11 C12 H12A 109.5 . .
C11 C12 H12B 109.5 . .
H12A C12 H12B 109.5 . .
C11 C12 H12C 109.5 . .
H12A C12 H12C 109.5 . .
H12B C12 H12C 109.5 . .
N1 C9 C10 113.79(19) . .
N1 C9 H9A 108.8 . .
C10 C9 H9A 108.8 . .
N1 C9 H9B 108.8 . .
C10 C9 H9B 108.8 . .
H9A C9 H9B 107.7 . .
C7 C8 H8A 109.5 . .
C7 C8 H8B 109.5 . .
H8A C8 H8B 109.5 . .
C7 C8 H8C 109.5 . .
H8A C8 H8C 109.5 . .
H8B C8 H8C 109.5 . .
C8 C7 N1 113.54(18) . .
C8 C7 H7A 108.9 . .
N1 C7 H7A 108.9 . .
C8 C7 H7B 108.9 . .
N1 C7 H7B 108.9 . .
H7A C7 H7B 107.7 . .
C9 C10 H10A 109.5 . .
C9 C10 H10B 109.5 . .
H10A C10 H10B 109.5 . .
C9 C10 H10C 109.5 . .
H10A C10 H10C 109.5 . .
H10B C10 H10C 109.5 . .

loop_
_geom_bond_atom_site_label_1
_geom_bond_atom_site_label_2
_geom_bond_distance
_geom_bond_site_symmetry_2
Cl2 Al1 2.1569(7) .
Cl1 Al1 2.1764(8) .
Al1 O1 1.8351(14) .
Al1 O1 1.8784(13) 3_667
Al1 O2 1.9180(15) .
Al1 Al1 2.9223(11) 3_667
O1 C4 1.461(2) .
O1 Al1 1.8784(13) 3_667
O2 C1 1.464(2) .
O2 H13 0.84(2) .
N1 C9 1.496(3) .
N1 C7 1.502(3) .
N1 C11 1.508(2) .
N1 H14 0.81(2) .
C6 C4 1.512(3) .
C6 H6A 0.9800 .
C6 H6B 0.9800 .
C6 H6C 0.9800 .
C3 C1 1.520(3) .
C3 H3A 0.9800 .
C3 H3B 0.9800 .
C3 H3C 0.9800 .
C2 C1 1.512(3) .
C2 H2A 0.9800 .
C2 H2B 0.9800 .
C2 H2C 0.9800 .
C4 C5 1.528(3) .
C4 C1 1.546(3) .
C5 H5A 0.9800 .
C5 H5B 0.9800 .
C5 H5C 0.9800 .
C11 C12 1.500(3) .
C11 H11A 0.9900 .
C11 H11B 0.9900 .
C12 H12A 0.9800 .
C12 H12B 0.9800 .
C12 H12C 0.9800 .
C9 C10 1.502(3) .
C9 H9A 0.9900 .
C9 H9B 0.9900 .
C8 C7 1.498(3) .
C8 H8A 0.9800 .
C8 H8B 0.9800 .
C8 H8C 0.9800 .
C7 H7A 0.9900 .
C7 H7B 0.9900 .
C10 H10A 0.9800 .
C10 H10B 0.9800 .
C10 H10C 0.9800 .

loop_
_geom_torsion_atom_site_label_1
_geom_torsion_atom_site_label_2
_geom_torsion_atom_site_label_3
_geom_torsion_atom_site_label_4
_geom_torsion
_geom_torsion_site_symmetry_1
_geom_torsion_site_symmetry_4
O1 Al1 O1 C4 173.92(15) 3_667 .
O2 Al1 O1 C4 -11.20(12) . .
Cl2 Al1 O1 C4 78.94(13) . .
Cl1 Al1 O1 C4 -97.24(12) . .
Al1 Al1 O1 C4 173.92(15) 3_667 .
O1 Al1 O1 Al1 0.0 3_667 3_667
O2 Al1 O1 Al1 174.89(7) . 3_667
Cl2 Al1 O1 Al1 -94.98(6) . 3_667
Cl1 Al1 O1 Al1 88.85(7) . 3_667
O1 Al1 O2 C1 -19.54(13) . .
O1 Al1 O2 C1 -7.1(2) 3_667 .
Cl2 Al1 O2 C1 -137.49(12) . .
Cl1 Al1 O2 C1 109.49(12) . .
Al1 Al1 O2 C1 -15.89(14) 3_667 .
Al1 O1 C4 C6 156.91(13) . .
Al1 O1 C4 C6 -31.8(2) 3_667 .
Al1 O1 C4 C5 -83.11(16) . .
Al1 O1 C4 C5 88.22(19) 3_667 .
Al1 O1 C4 C1 35.90(17) . .
Al1 O1 C4 C1 -152.77(13) 3_667 .
Al1 O2 C1 C2 162.56(13) . .
Al1 O2 C1 C3 -77.83(16) . .
Al1 O2 C1 C4 41.50(17) . .
O1 C4 C1 O2 -44.72(17) . .
C6 C4 C1 O2 -163.96(16) . .
C5 C4 C1 O2 70.51(18) . .
O1 C4 C1 C2 -162.27(15) . .
C6 C4 C1 C2 78.5(2) . .
C5 C4 C1 C2 -47.0(2) . .
O1 C4 C1 C3 71.49(18) . .
C6 C4 C1 C3 -47.8(2) . .
C5 C4 C1 C3 -173.28(17) . .
C9 N1 C11 C12 163.8(2) . .
C7 N1 C11 C12 -71.5(2) . .
C7 N1 C9 C10 171.31(19) . .
C11 N1 C9 C10 -64.3(2) . .
C9 N1 C7 C8 -66.9(2) . .
C11 N1 C7 C8 168.03(17) . .
